data_7157634
loop_
_publ_author_name
'Cheng, Li-Ting'
'Luo, Sheng-Qi'
'Hong, Bor-Cherng'
'Chen, Chia-Ling'
'Li, Wen-Shan'
'Lee, Gene-Hsiang'

_publ_section_title
;
 Oxidative trimerization of indoles via water-assisted visible-light
 photoredox catalysis and the study of their anti-cancer activities.
;
_journal_issue 32
_journal_name_full 'Organic &amp; biomolecular chemistry'
_journal_page_first 6247
_journal_page_last 6252
_journal_paper_doi 10.1039/d0ob01298j
_journal_volume 18
_journal_year 2020
_chemical_formula_sum 'C27 H23 N3 O'
_chemical_formula_weight 405.48
_space_group_crystal_system triclinic
_space_group_IT_number 2
_space_group_name_Hall '-P 1'
_space_group_name_H-M_alt 'P -1'
_atom_sites_solution_hydrogens mixed
_audit_creation_method SHELXL-2014/7
_audit_update_record
;
2020-05-25 deposited with the CCDC.	2020-07-28 downloaded from the CCDC.
;
_cell_angle_alpha 112.5285(8)
_cell_angle_beta 108.7529(8)
_cell_angle_gamma 99.9684(8)
_cell_formula_units_Z 2
_cell_length_a 10.4157(2)
_cell_length_b 10.5063(2)
_cell_length_c 11.3815(2)
_cell_measurement_reflns_used 9145
_cell_measurement_temperature 200(2)
_cell_measurement_theta_max 75.00
_cell_measurement_theta_min 4.65
_cell_volume 1024.96(4)
_computing_cell_refinement 'Bruker SAINT'
_computing_data_collection 'Bruker APEX3'
_computing_data_reduction 'Bruker SAINT'
_computing_molecular_graphics 'Bruker SHELXTL'
_computing_publication_material 'Bruker SHELXTL'
_computing_structure_refinement 'SHELXL-2014/7 (Sheldrick, 2014)'
_computing_structure_solution 'SHELXS-97 (Sheldrick 2008)'
_diffrn_ambient_temperature 200(2)
_diffrn_measured_fraction_theta_full 0.999
_diffrn_measured_fraction_theta_max 0.994
_diffrn_measurement_device_type 'Bruker D8 VENTURE'
_diffrn_measurement_method '\f and \w scans'
_diffrn_radiation_type CuK\a
_diffrn_radiation_wavelength 1.54178
_diffrn_reflns_av_R_equivalents 0.0127
_diffrn_reflns_av_unetI/netI 0.0184
_diffrn_reflns_Laue_measured_fraction_full 0.999
_diffrn_reflns_Laue_measured_fraction_max 0.994
_diffrn_reflns_limit_h_max 12
_diffrn_reflns_limit_h_min -13
_diffrn_reflns_limit_k_max 13
_diffrn_reflns_limit_k_min -13
_diffrn_reflns_limit_l_max 14
_diffrn_reflns_limit_l_min -14
_diffrn_reflns_number 8034
_diffrn_reflns_point_group_measured_fraction_full 0.999
_diffrn_reflns_point_group_measured_fraction_max 0.994
_diffrn_reflns_theta_full 67.679
_diffrn_reflns_theta_max 74.991
_diffrn_reflns_theta_min 4.650
_exptl_absorpt_coefficient_mu 0.637
_exptl_absorpt_correction_T_max 0.7539
_exptl_absorpt_correction_T_min 0.7086
_exptl_absorpt_correction_type multi-scan
_exptl_absorpt_process_details 'SADABS (Bruker, 2016)'
_exptl_crystal_colour yellow
_exptl_crystal_density_diffrn 1.314
_exptl_crystal_description block
_exptl_crystal_F_000 428
_exptl_crystal_size_max 0.119
_exptl_crystal_size_mid 0.070
_exptl_crystal_size_min 0.041
_refine_diff_density_max 0.225
_refine_diff_density_min -0.205
_refine_diff_density_rms 0.039
_refine_ls_extinction_method none
_refine_ls_goodness_of_fit_ref 1.040
_refine_ls_hydrogen_treatment mixed
_refine_ls_matrix_type full
_refine_ls_number_parameters 295
_refine_ls_number_reflns 4193
_refine_ls_number_restraints 0
_refine_ls_restrained_S_all 1.040
_refine_ls_R_factor_all 0.0437
_refine_ls_R_factor_gt 0.0382
_refine_ls_shift/su_max 0.000
_refine_ls_shift/su_mean 0.000
_refine_ls_structure_factor_coef Fsqd
_refine_ls_weighting_details 'w=1/[\s^2^(Fo^2^)+(0.0443P)^2^+0.4156P] where P=(Fo^2^+2Fc^2^)/3'
_refine_ls_weighting_scheme calc
_refine_ls_wR_factor_gt 0.0935
_refine_ls_wR_factor_ref 0.1013
_reflns_Friedel_coverage 0.000
_reflns_number_gt 3732
_reflns_number_total 4193
_reflns_threshold_expression 'I > 2\s(I)'
_cod_data_source_file d0ob01298j2.cif
_cod_data_source_block ic19387
_cod_depositor_comments 'Adding full bibliography for 7157631--7157635.cif.'
_cod_original_cell_volume 1024.96(3)
_cod_database_code 7157634
_shelx_shelxl_version_number 2014/7
_shelx_space_group_comment
; 
The symmetry employed for this shelxl refinement is uniquely defined 
by the following loop, which should always be used as a source of 
symmetry information in preference to the above space-group names. 
They are only intended as comments. 
;
_shelx_estimated_absorpt_t_min 0.928
_shelx_estimated_absorpt_t_max 0.974

loop_
_space_group_symop_operation_xyz
'x, y, z'
'-x, -y, -z'

loop_
_atom_site_label
_atom_site_type_symbol
_atom_site_fract_x
_atom_site_fract_y
_atom_site_fract_z
_atom_site_U_iso_or_equiv
_atom_site_adp_type
_atom_site_occupancy
_atom_site_site_symmetry_order
_atom_site_calc_flag
_atom_site_refinement_flags_posn
_atom_site_refinement_flags_adp
_atom_site_refinement_flags_occupancy
_atom_site_disorder_assembly
_atom_site_disorder_group
O1 O 0.69395(11) 0.69550(10) 0.24841(10) 0.0352(2) Uani 1 1 d . . . . .
N1 N 0.83977(11) 0.50698(11) 0.42836(11) 0.0261(2) Uani 1 1 d . . . . .
H1 H 0.869(2) 0.490(2) 0.498(2) 0.058(6) Uiso 1 1 d . . . . .
N2 N 1.12655(11) 0.99015(11) 0.62282(11) 0.0259(2) Uani 1 1 d . . . . .
H2 H 1.1658(17) 1.0868(19) 0.6765(17) 0.036(4) Uiso 1 1 d . . . . .
N3 N 0.53395(13) 0.70181(16) 0.56987(15) 0.0445(3) Uani 1 1 d . . . . .
H3 H 0.448(2) 0.702(2) 0.557(2) 0.061(6) Uiso 1 1 d . . . . .
C1 C 0.81563(12) 0.64657(13) 0.44290(12) 0.0237(2) Uani 1 1 d . . . . .
C2 C 0.72603(13) 0.60681(13) 0.28657(13) 0.0250(3) Uani 1 1 d . . . . .
C3 C 0.69374(12) 0.45173(13) 0.20219(12) 0.0230(2) Uani 1 1 d . . . . .
C4 C 0.61576(13) 0.36145(13) 0.05702(13) 0.0251(3) Uani 1 1 d . . . . .
H4 H 0.5709 0.3999 -0.0019 0.030 Uiso 1 1 calc R U . . .
C5 C 0.60488(13) 0.21573(13) 0.00044(13) 0.0258(3) Uani 1 1 d . . . . .
C6 C 0.67253(13) 0.16335(13) 0.09201(13) 0.0270(3) Uani 1 1 d . . . . .
H6 H 0.6652 0.0632 0.0529 0.032 Uiso 1 1 calc R U . . .
C7 C 0.74904(13) 0.25024(13) 0.23581(13) 0.0253(3) Uani 1 1 d . . . . .
H7 H 0.7918 0.2109 0.2947 0.030 Uiso 1 1 calc R U . . .
C8 C 0.76134(12) 0.39828(13) 0.29159(12) 0.0216(2) Uani 1 1 d . . . . .
C9 C 0.52367(16) 0.11399(15) -0.15515(14) 0.0352(3) Uani 1 1 d . . . . .
H9A H 0.4371 0.0413 -0.1731 0.053 Uiso 1 1 calc R U . . .
H9B H 0.5854 0.0640 -0.1892 0.053 Uiso 1 1 calc R U . . .
H9C H 0.4957 0.1705 -0.2043 0.053 Uiso 1 1 calc R U . . .
C10 C 0.99865(13) 0.90769(13) 0.60703(12) 0.0246(2) Uani 1 1 d . . . . .
H10 H 0.9479 0.9425 0.6615 0.029 Uiso 1 1 calc R U . . .
C11 C 0.95501(12) 0.76801(13) 0.50136(12) 0.0228(2) Uani 1 1 d . . . . .
C12 C 1.06043(12) 0.76375(13) 0.44445(12) 0.0231(2) Uani 1 1 d . . . . .
C13 C 1.07525(13) 0.65667(13) 0.33361(13) 0.0264(3) Uani 1 1 d . . . . .
H13 H 1.0066 0.5604 0.2804 0.032 Uiso 1 1 calc R U . . .
C14 C 1.19004(14) 0.69182(14) 0.30219(14) 0.0294(3) Uani 1 1 d . . . . .
C15 C 1.29149(14) 0.83499(15) 0.38262(14) 0.0320(3) Uani 1 1 d . . . . .
H15 H 1.3702 0.8580 0.3606 0.038 Uiso 1 1 calc R U . . .
C16 C 1.28058(14) 0.94272(14) 0.49194(13) 0.0294(3) Uani 1 1 d . . . . .
H16 H 1.3495 1.0388 0.5445 0.035 Uiso 1 1 calc R U . . .
C17 C 1.16474(13) 0.90554(13) 0.52255(12) 0.0244(2) Uani 1 1 d . . . . .
C18 C 1.20569(17) 0.58044(17) 0.18079(16) 0.0399(3) Uani 1 1 d . . . . .
H18A H 1.2639 0.5270 0.2141 0.060 Uiso 1 1 calc R U . . .
H18B H 1.2532 0.6306 0.1411 0.060 Uiso 1 1 calc R U . . .
H18C H 1.1102 0.5115 0.1083 0.060 Uiso 1 1 calc R U . . .
C19 C 0.58364(15) 0.67068(17) 0.46804(16) 0.0380(3) Uani 1 1 d . . . . .
H19 H 0.5279 0.6451 0.3728 0.046 Uiso 1 1 calc R U . . .
C20 C 0.72497(13) 0.68179(13) 0.52330(13) 0.0269(3) Uani 1 1 d . . . . .
C21 C 0.76620(13) 0.72224(13) 0.67000(13) 0.0262(3) Uani 1 1 d . . . . .
C22 C 0.89397(14) 0.75097(14) 0.78298(13) 0.0274(3) Uani 1 1 d . . . . .
H22 H 0.9777 0.7430 0.7684 0.033 Uiso 1 1 calc R U . . .
C23 C 0.89804(15) 0.79082(14) 0.91542(14) 0.0320(3) Uani 1 1 d . . . . .
C24 C 0.77246(17) 0.79979(16) 0.93500(16) 0.0384(3) Uani 1 1 d . . . . .
H24 H 0.7756 0.8260 1.0258 0.046 Uiso 1 1 calc R U . . .
C25 C 0.64522(16) 0.77186(17) 0.82678(17) 0.0401(3) Uani 1 1 d . . . . .
H25 H 0.5614 0.7782 0.8418 0.048 Uiso 1 1 calc R U . . .
C26 C 0.64338(15) 0.73405(15) 0.69487(16) 0.0345(3) Uani 1 1 d . . . . .
C27 C 1.03482(18) 0.82399(18) 1.03817(15) 0.0421(3) Uani 1 1 d . . . . .
H27A H 1.0974 0.7764 1.0032 0.063 Uiso 1 1 calc R U . . .
H27B H 1.0110 0.7870 1.0983 0.063 Uiso 1 1 calc R U . . .
H27C H 1.0848 0.9301 1.0927 0.063 Uiso 1 1 calc R U . . .

loop_
_atom_site_aniso_label
_atom_site_aniso_U_11
_atom_site_aniso_U_22
_atom_site_aniso_U_33
_atom_site_aniso_U_23
_atom_site_aniso_U_13
_atom_site_aniso_U_12
O1 0.0410(5) 0.0241(4) 0.0300(5) 0.0138(4) 0.0024(4) 0.0096(4)
N1 0.0298(5) 0.0224(5) 0.0219(5) 0.0109(4) 0.0060(4) 0.0081(4)
N2 0.0279(5) 0.0206(5) 0.0218(5) 0.0078(4) 0.0067(4) 0.0041(4)
N3 0.0242(6) 0.0596(8) 0.0493(8) 0.0228(7) 0.0174(6) 0.0166(6)
C1 0.0229(6) 0.0222(6) 0.0228(6) 0.0106(5) 0.0064(5) 0.0066(5)
C2 0.0234(6) 0.0234(6) 0.0235(6) 0.0110(5) 0.0057(5) 0.0056(5)
C3 0.0215(5) 0.0224(6) 0.0233(6) 0.0115(5) 0.0079(5) 0.0051(4)
C4 0.0239(6) 0.0267(6) 0.0238(6) 0.0133(5) 0.0085(5) 0.0064(5)
C5 0.0247(6) 0.0265(6) 0.0230(6) 0.0096(5) 0.0108(5) 0.0055(5)
C6 0.0283(6) 0.0225(6) 0.0293(6) 0.0104(5) 0.0136(5) 0.0087(5)
C7 0.0248(6) 0.0256(6) 0.0276(6) 0.0146(5) 0.0104(5) 0.0098(5)
C8 0.0174(5) 0.0240(6) 0.0228(5) 0.0114(5) 0.0084(4) 0.0049(4)
C9 0.0427(8) 0.0298(7) 0.0236(6) 0.0084(5) 0.0115(6) 0.0064(6)
C10 0.0261(6) 0.0248(6) 0.0215(5) 0.0114(5) 0.0079(5) 0.0090(5)
C11 0.0233(6) 0.0229(6) 0.0200(5) 0.0106(5) 0.0063(4) 0.0070(5)
C12 0.0230(6) 0.0234(6) 0.0211(5) 0.0120(5) 0.0059(5) 0.0068(5)
C13 0.0281(6) 0.0242(6) 0.0238(6) 0.0108(5) 0.0090(5) 0.0074(5)
C14 0.0313(6) 0.0317(7) 0.0280(6) 0.0154(5) 0.0134(5) 0.0125(5)
C15 0.0270(6) 0.0391(7) 0.0334(7) 0.0200(6) 0.0144(5) 0.0092(5)
C16 0.0253(6) 0.0292(6) 0.0274(6) 0.0141(5) 0.0063(5) 0.0023(5)
C17 0.0251(6) 0.0240(6) 0.0207(5) 0.0117(5) 0.0052(5) 0.0067(5)
C18 0.0441(8) 0.0388(8) 0.0409(8) 0.0152(6) 0.0265(7) 0.0151(6)
C19 0.0257(7) 0.0448(8) 0.0372(7) 0.0170(6) 0.0095(6) 0.0110(6)
C20 0.0232(6) 0.0249(6) 0.0289(6) 0.0114(5) 0.0092(5) 0.0067(5)
C21 0.0263(6) 0.0232(6) 0.0305(6) 0.0120(5) 0.0146(5) 0.0082(5)
C22 0.0287(6) 0.0281(6) 0.0296(6) 0.0144(5) 0.0154(5) 0.0115(5)
C23 0.0402(7) 0.0283(6) 0.0311(7) 0.0145(5) 0.0183(6) 0.0119(6)
C24 0.0512(9) 0.0355(7) 0.0371(7) 0.0158(6) 0.0294(7) 0.0170(6)
C25 0.0398(8) 0.0410(8) 0.0504(9) 0.0200(7) 0.0319(7) 0.0171(6)
C26 0.0288(7) 0.0350(7) 0.0416(8) 0.0166(6) 0.0188(6) 0.0117(6)
C27 0.0507(9) 0.0473(8) 0.0294(7) 0.0193(6) 0.0167(7) 0.0172(7)

loop_
_atom_type_symbol
_atom_type_description
_atom_type_scat_dispersion_real
_atom_type_scat_dispersion_imag
_atom_type_scat_source
C C 0.0181 0.0091 'International Tables Vol C Tables 4.2.6.8 and 6.1.1.4'
H H 0.0000 0.0000 'International Tables Vol C Tables 4.2.6.8 and 6.1.1.4'
N N 0.0311 0.0180 'International Tables Vol C Tables 4.2.6.8 and 6.1.1.4'
O O 0.0492 0.0322 'International Tables Vol C Tables 4.2.6.8 and 6.1.1.4'

loop_
_geom_angle_atom_site_label_1
_geom_angle_atom_site_label_2
_geom_angle_atom_site_label_3
_geom_angle
_geom_angle_site_symmetry_1
_geom_angle_site_symmetry_3
_geom_angle_publ_flag
C8 N1 C1 110.16(10) . . ?
C10 N2 C17 108.73(10) . . ?
C19 N3 C26 109.20(12) . . ?
N1 C1 C11 111.64(10) . . ?
N1 C1 C20 110.16(10) . . ?
C11 C1 C20 114.44(10) . . ?
N1 C1 C2 101.89(9) . . ?
C11 C1 C2 108.72(9) . . ?
C20 C1 C2 109.22(10) . . ?
O1 C2 C3 128.76(11) . . ?
O1 C2 C1 123.96(11) . . ?
C3 C2 C1 107.27(10) . . ?
C4 C3 C8 121.70(11) . . ?
C4 C3 C2 130.35(11) . . ?
C8 C3 C2 107.90(10) . . ?
C5 C4 C3 119.18(11) . . ?
C4 C5 C6 118.42(11) . . ?
C4 C5 C9 121.45(11) . . ?
C6 C5 C9 120.13(12) . . ?
C7 C6 C5 123.38(11) . . ?
C6 C7 C8 117.66(11) . . ?
N1 C8 C7 128.08(11) . . ?
N1 C8 C3 112.21(10) . . ?
C7 C8 C3 119.64(11) . . ?
C11 C10 N2 110.08(11) . . ?
C10 C11 C12 106.68(11) . . ?
C10 C11 C1 127.12(11) . . ?
C12 C11 C1 125.82(11) . . ?
C13 C12 C17 118.84(11) . . ?
C13 C12 C11 134.78(11) . . ?
C17 C12 C11 106.35(11) . . ?
C14 C13 C12 119.88(12) . . ?
C13 C14 C15 119.40(12) . . ?
C13 C14 C18 120.92(12) . . ?
C15 C14 C18 119.65(12) . . ?
C16 C15 C14 122.38(12) . . ?
C15 C16 C17 117.54(12) . . ?
N2 C17 C16 129.92(11) . . ?
N2 C17 C12 108.11(11) . . ?
C16 C17 C12 121.95(12) . . ?
C20 C19 N3 110.10(13) . . ?
C19 C20 C21 106.52(12) . . ?
C19 C20 C1 126.20(12) . . ?
C21 C20 C1 127.11(11) . . ?
C22 C21 C26 118.54(12) . . ?
C22 C21 C20 134.83(12) . . ?
C26 C21 C20 106.62(11) . . ?
C23 C22 C21 120.17(12) . . ?
C22 C23 C24 119.31(13) . . ?
C22 C23 C27 120.83(13) . . ?
C24 C23 C27 119.86(13) . . ?
C25 C24 C23 122.16(13) . . ?
C24 C25 C26 117.86(13) . . ?
N3 C26 C25 130.51(13) . . ?
N3 C26 C21 107.55(12) . . ?
C25 C26 C21 121.94(13) . . ?

loop_
_geom_bond_atom_site_label_1
_geom_bond_atom_site_label_2
_geom_bond_distance
_geom_bond_site_symmetry_2
_geom_bond_publ_flag
O1 C2 1.2220(15) . ?
N1 C8 1.3754(15) . ?
N1 C1 1.4865(15) . ?
N2 C10 1.3729(16) . ?
N2 C17 1.3739(16) . ?
N3 C19 1.368(2) . ?
N3 C26 1.376(2) . ?
C1 C11 1.5051(16) . ?
C1 C20 1.5109(17) . ?
C1 C2 1.5617(16) . ?
C2 C3 1.4469(17) . ?
C3 C4 1.3996(16) . ?
C3 C8 1.4003(16) . ?
C4 C5 1.3817(17) . ?
C5 C6 1.4097(18) . ?
C5 C9 1.5057(17) . ?
C6 C7 1.3826(17) . ?
C7 C8 1.4002(17) . ?
C10 C11 1.3681(17) . ?
C11 C12 1.4420(17) . ?
C12 C13 1.4066(17) . ?
C12 C17 1.4120(16) . ?
C13 C14 1.3845(18) . ?
C14 C15 1.4106(19) . ?
C14 C18 1.5090(19) . ?
C15 C16 1.3778(19) . ?
C16 C17 1.3933(18) . ?
C19 C20 1.3657(18) . ?
C20 C21 1.4439(18) . ?
C21 C22 1.4068(18) . ?
C21 C26 1.4117(18) . ?
C22 C23 1.3850(18) . ?
C23 C24 1.408(2) . ?
C23 C27 1.509(2) . ?
C24 C25 1.378(2) . ?
C25 C26 1.391(2) . ?
